data_7202056
loop_
_publ_author_name
'Fisher, Matthew G.'
'Gale, Philip A.'
'Light, Mark E.'
'Quesada, Roberto'

_publ_section_title
;
 Hydrogen bonded networks in N--alkyl substituted thiourea platinum
 (II) oxocarbodianion and carboxylate salts
;
_journal_issue 9
_journal_name_full CrystEngComm
_journal_page_first 1180
_journal_paper_doi 10.1039/b803260b
_journal_volume 10
_journal_year 2008
_chemical_compound_source 'Robeto Quesada'
_chemical_formula_sum 'C21 H32 N8 O9 Pt S4'
_chemical_formula_weight 863.88
_chemical_name_systematic
;
?
;
_space_group_IT_number 2
_symmetry_cell_setting triclinic
_symmetry_space_group_name_Hall '-P 1'
_symmetry_space_group_name_H-M 'P -1'
_atom_sites_solution_hydrogens geom
_atom_sites_solution_primary direct
_atom_sites_solution_secondary difmap
_audit_creation_method SHELXL-97
_cell_angle_alpha 86.435(1)
_cell_angle_beta 75.880(1)
_cell_angle_gamma 70.191(1)
_cell_formula_units_Z 2
_cell_length_a 9.0790(2)
_cell_length_b 10.1629(2)
_cell_length_c 18.0682(3)
_cell_measurement_reflns_used 6701
_cell_measurement_temperature 120(2)
_cell_measurement_theta_max 27.48
_cell_measurement_theta_min 1.00
_cell_volume 1520.71(5)
_computing_cell_refinement 'DENZO (Otwinowski & Minor, 1997) & COLLECT (Hooft, R.W.W., 1998)'
_computing_data_collection 'COLLECT (Hooft, R.W.W., 1998)'
_computing_data_reduction 'DENZO (Otwinowski & Minor, 1997) & COLLECT (Hooft, R.W.W., 1998)'
_computing_molecular_graphics 'CAMERON (Watkin, et al., 1993)'
_computing_publication_material 'WINGX (Farrugia, 1998)'
_computing_structure_refinement 'SHELXL-97 (Sheldrick, 1997)'
_computing_structure_solution 'SHELXS-97 (Sheldrick, 1997)'
_diffrn_ambient_temperature 120(2)
_diffrn_detector_area_resol_mean 9.091
_diffrn_measured_fraction_theta_full 0.994
_diffrn_measured_fraction_theta_max 0.994
_diffrn_measurement_device_type 'Bruker-Nonius CCD camera on \k-goniostat'
_diffrn_measurement_method '\f & \w scans to fill the asymmetric unit'
_diffrn_radiation_monochromator graphite
_diffrn_radiation_source 'Bruker Nonius FR591 Rotating Anode'
_diffrn_radiation_type MoK\a
_diffrn_radiation_wavelength 0.71069
_diffrn_reflns_av_R_equivalents 0.0374
_diffrn_reflns_av_sigmaI/netI 0.0410
_diffrn_reflns_limit_h_max 11
_diffrn_reflns_limit_h_min -11
_diffrn_reflns_limit_k_max 13
_diffrn_reflns_limit_k_min -13
_diffrn_reflns_limit_l_max 23
_diffrn_reflns_limit_l_min -22
_diffrn_reflns_number 28297
_diffrn_reflns_theta_full 27.48
_diffrn_reflns_theta_max 27.48
_diffrn_reflns_theta_min 3.11
_diffrn_standards_number 0
_exptl_absorpt_coefficient_mu 4.950
_exptl_absorpt_correction_T_max 0.37196
_exptl_absorpt_correction_T_min 0.36345
_exptl_absorpt_correction_type multi-scan
_exptl_absorpt_process_details
;
SADABS V2.10 (Sheldrick, G.M., 2003)
;
_exptl_crystal_colour Orange
_exptl_crystal_density_diffrn 1.887
_exptl_crystal_density_method 'not measured'
_exptl_crystal_description Block
_exptl_crystal_F_000 856
_exptl_crystal_size_max 0.2
_exptl_crystal_size_mid 0.2
_exptl_crystal_size_min 0.2
_refine_diff_density_max 1.767
_refine_diff_density_min -1.261
_refine_diff_density_rms 0.142
_refine_ls_extinction_coef 0.00232(14)
_refine_ls_extinction_expression Fc^*^=kFc[1+0.001xFc^2^\l^3^/sin(2\q)]^-1/4^
_refine_ls_extinction_method SHELXL
_refine_ls_goodness_of_fit_ref 1.045
_refine_ls_hydrogen_treatment mixed
_refine_ls_matrix_type full
_refine_ls_number_parameters 417
_refine_ls_number_reflns 6942
_refine_ls_number_restraints 12
_refine_ls_restrained_S_all 1.045
_refine_ls_R_factor_all 0.0341
_refine_ls_R_factor_gt 0.0243
_refine_ls_shift/su_max 0.009
_refine_ls_shift/su_mean 0.000
_refine_ls_structure_factor_coef Fsqd
_refine_ls_weighting_details 'calc w=1/[\s^2^(Fo^2^)+(0.0204P)^2^+0.9644P] where P=(Fo^2^+2Fc^2^)/3'
_refine_ls_weighting_scheme calc
_refine_ls_wR_factor_gt 0.0480
_refine_ls_wR_factor_ref 0.0507
_reflns_number_gt 6164
_reflns_number_total 6942
_reflns_threshold_expression >2sigma(I)
_cod_data_source_file b803260b.txt
_cod_data_source_block 2006sot0112
_cod_depositor_comments
;
The following automatic conversions were performed:
'_symmetry_cell_setting' value 'Triclinic' changed to 'triclinic'
according to '/home/saulius/struct/CIF-dictionaries/cif_core.dic'
dictionary named 'cif_core.dic' version 2.4.1 from 2010-06-29.

Automatic conversion script
Id: cif_fix_enum 1527 2010-12-29 10:47:43Z saulius 
;
_cod_original_sg_symbol_H-M P-1
_cod_database_code 7202056

loop_
_symmetry_equiv_pos_as_xyz
'x, y, z'
'-x, -y, -z'

loop_
_atom_site_label
_atom_site_type_symbol
_atom_site_fract_x
_atom_site_fract_y
_atom_site_fract_z
_atom_site_U_iso_or_equiv
_atom_site_adp_type
_atom_site_occupancy
_atom_site_symmetry_multiplicity
_atom_site_calc_flag
_atom_site_refinement_flags
_atom_site_disorder_assembly
_atom_site_disorder_group
C1 C 0.5099(3) 0.1990(3) 0.28529(16) 0.0153(6) Uani 1 1 d . . .
C2 C 0.4713(3) 0.0557(3) 0.38024(17) 0.0196(6) Uani 1 1 d . . .
H2 H 0.4189 0.0113 0.4209 0.024 Uiso 1 1 calc R . .
C3 C 0.6314(4) 0.0262(3) 0.35422(17) 0.0210(7) Uani 1 1 d . . .
H3 H 0.7134 -0.0428 0.3731 0.025 Uiso 1 1 calc R . .
C4 C 0.8103(3) 0.1206(4) 0.2513(2) 0.0312(8) Uani 1 1 d . . .
H4A H 0.8062 0.1411 0.1980 0.047 Uiso 1 1 calc R . .
H4B H 0.8940 0.0303 0.2537 0.047 Uiso 1 1 calc R . .
H4C H 0.8355 0.1942 0.2729 0.047 Uiso 1 1 calc R . .
C5 C 0.4640(3) 0.3984(3) 0.42493(15) 0.0134(6) Uani 1 1 d . . .
C6 C 0.2350(3) 0.3793(3) 0.49629(16) 0.0186(6) Uani 1 1 d . . .
H6 H 0.1240 0.3895 0.5135 0.022 Uiso 1 1 calc R . .
C7 C 0.3537(3) 0.3065(3) 0.53015(16) 0.0180(6) Uani 1 1 d . . .
H7 H 0.3422 0.2561 0.5761 0.022 Uiso 1 1 calc R . .
C8 C 0.6558(3) 0.2531(3) 0.50046(17) 0.0205(7) Uani 1 1 d . . .
H8A H 0.7102 0.1642 0.4718 0.031 Uiso 1 1 calc R . .
H8B H 0.6452 0.2358 0.5552 0.031 Uiso 1 1 calc R . .
H8C H 0.7193 0.3154 0.4844 0.031 Uiso 1 1 calc R . .
C9 C 0.5191(3) 0.8404(3) 0.20818(15) 0.0139(6) Uani 1 1 d . . .
C10 C 0.5863(4) 0.9350(3) 0.09660(17) 0.0222(7) Uani 1 1 d . . .
H10 H 0.6481 0.9530 0.0490 0.027 Uiso 1 1 calc R . .
C11 C 0.4273(4) 0.9999(3) 0.12623(17) 0.0208(7) Uani 1 1 d . . .
H11 H 0.3561 1.0725 0.1034 0.025 Uiso 1 1 calc R . .
C12 C 0.2251(3) 0.9740(3) 0.24428(18) 0.0258(7) Uani 1 1 d . . .
H12A H 0.1717 0.9145 0.2291 0.039 Uiso 1 1 calc R . .
H12B H 0.1635 1.0725 0.2387 0.039 Uiso 1 1 calc R . .
H12C H 0.2310 0.9572 0.2977 0.039 Uiso 1 1 calc R . .
C13 C 0.5235(3) 0.6148(3) 0.07809(15) 0.0145(6) Uani 1 1 d . . .
C15 C 0.6474(3) 0.6429(3) -0.04144(16) 0.0205(7) Uani 1 1 d . . .
H15 H 0.6646 0.6695 -0.0933 0.025 Uiso 1 1 calc R . .
C16 C 0.3417(4) 0.7474(3) -0.00362(17) 0.0237(7) Uani 1 1 d . . .
H16A H 0.2667 0.6962 0.0160 0.036 Uiso 1 1 calc R . .
H16B H 0.3516 0.7604 -0.0586 0.036 Uiso 1 1 calc R . .
H16C H 0.3011 0.8389 0.0224 0.036 Uiso 1 1 calc R . .
C17 C 0.0178(3) 0.4175(3) 0.21888(17) 0.0199(7) Uani 1 1 d . . .
C18 C 0.0513(3) 0.4268(3) 0.29319(17) 0.0188(7) Uani 1 1 d . . .
C19 C 0.0411(3) 0.5710(3) 0.30544(16) 0.0157(6) Uani 1 1 d . . .
C20 C -0.0173(3) 0.6562(3) 0.24393(15) 0.0147(6) Uani 1 1 d . . .
C21 C -0.0343(3) 0.5612(3) 0.19070(16) 0.0162(6) Uani 1 1 d . . .
C104 C 0.7618(4) 0.5740(4) -0.00438(17) 0.0245(7) Uani 1 1 d . . .
H104 H 0.8750 0.5440 -0.0248 0.029 Uiso 1 1 calc R . .
N1 N 0.3984(3) 0.1617(2) 0.33706(13) 0.0165(5) Uani 1 1 d . . .
H1 H 0.2936 0.1999 0.3425 0.020 Uiso 1 1 calc R . .
N2 N 0.6538(3) 0.1151(2) 0.29506(13) 0.0175(5) Uani 1 1 d . . .
N3 N 0.3050(3) 0.4365(3) 0.43169(13) 0.0161(5) Uani 1 1 d . . .
H3A H 0.2528 0.4901 0.3997 0.019 Uiso 1 1 calc R . .
N4 N 0.4958(3) 0.3186(2) 0.48556(12) 0.0145(5) Uani 1 1 d . . .
N5 N 0.6407(3) 0.8383(3) 0.14848(13) 0.0168(5) Uani 1 1 d . . .
H5 H 0.7411 0.7827 0.1433 0.020 Uiso 1 1 calc R . .
N6 N 0.3878(3) 0.9411(2) 0.19567(13) 0.0167(5) Uani 1 1 d . . .
N7 N 0.6834(3) 0.5551(3) 0.06891(13) 0.0201(6) Uani 1 1 d . . .
H7A H 0.7312 0.5105 0.1045 0.024 Uiso 1 1 calc R . .
N8 N 0.4996(3) 0.6679(3) 0.01024(13) 0.0156(5) Uani 1 1 d . . .
O1 O 0.0311(3) 0.3098(2) 0.18521(13) 0.0308(5) Uani 1 1 d . . .
O2 O 0.0867(2) 0.3291(2) 0.33827(12) 0.0257(5) Uani 1 1 d . . .
O3 O 0.0771(2) 0.6143(2) 0.35991(11) 0.0210(5) Uani 1 1 d . . .
O4 O -0.0445(2) 0.7836(2) 0.23523(11) 0.0212(5) Uani 1 1 d . . .
O5 O -0.0847(2) 0.5976(2) 0.13162(11) 0.0224(5) Uani 1 1 d . . .
O6 O 0.0797(3) 0.1047(3) 0.42997(14) 0.0326(6) Uani 1 1 d D . .
O7 O 0.0735(3) 0.1417(3) 0.05315(15) 0.0389(7) Uani 1 1 d D . .
O8 O 0.9616(3) 0.8932(3) 0.41456(15) 0.0327(6) Uani 1 1 d D . .
O9 O 0.9653(3) 0.9158(3) 0.09116(15) 0.0349(6) Uani 1 1 d D . .
Pt1 Pt 0.496187(12) 0.529941(11) 0.255208(5) 0.01251(5) Uani 1 1 d . . .
S1 S 0.46722(9) 0.32672(8) 0.21855(4) 0.01875(16) Uani 1 1 d . . .
S2 S 0.61063(8) 0.43862(8) 0.35677(4) 0.01525(15) Uani 1 1 d . . .
S3 S 0.53442(9) 0.73275(8) 0.28627(4) 0.01686(15) Uani 1 1 d . . .
S4 S 0.37122(8) 0.62926(8) 0.15781(4) 0.01507(15) Uani 1 1 d . . .
H92 H 0.969(5) 0.869(4) 0.058(2) 0.050 Uiso 1 1 d D . .
H93 H 0.964(5) 0.871(4) 0.128(2) 0.050 Uiso 1 1 d D . .
H94 H 0.997(5) 0.820(5) 0.396(2) 0.050 Uiso 1 1 d D . .
H95 H 0.944(5) 0.890(4) 0.458(2) 0.050 Uiso 1 1 d D . .
H96 H 0.042(5) 0.081(4) 0.071(2) 0.050 Uiso 1 1 d D . .
H97 H 0.043(5) 0.203(4) 0.087(2) 0.050 Uiso 1 1 d D . .
H98 H 0.050(5) 0.172(4) 0.407(2) 0.050 Uiso 1 1 d D . .
H99 H 0.045(5) 0.051(4) 0.418(2) 0.050 Uiso 1 1 d D . .

loop_
_atom_site_aniso_label
_atom_site_aniso_U_11
_atom_site_aniso_U_22
_atom_site_aniso_U_33
_atom_site_aniso_U_23
_atom_site_aniso_U_13
_atom_site_aniso_U_12
C1 0.0198(14) 0.0112(15) 0.0168(14) -0.0011(12) -0.0051(11) -0.0070(12)
C2 0.0257(16) 0.0136(16) 0.0211(15) 0.0050(12) -0.0069(13) -0.0084(13)
C3 0.0257(16) 0.0109(15) 0.0270(16) 0.0041(13) -0.0116(13) -0.0036(13)
C4 0.0161(15) 0.028(2) 0.042(2) -0.0033(16) 0.0052(14) -0.0052(14)
C5 0.0159(13) 0.0121(14) 0.0116(13) 0.0001(11) -0.0041(11) -0.0035(11)
C6 0.0179(14) 0.0233(17) 0.0162(14) 0.0002(12) -0.0024(12) -0.0100(13)
C7 0.0230(15) 0.0199(16) 0.0125(14) 0.0045(12) -0.0025(12) -0.0108(13)
C8 0.0196(15) 0.0230(17) 0.0188(15) 0.0065(13) -0.0089(12) -0.0052(13)
C9 0.0158(13) 0.0110(14) 0.0159(14) 0.0001(11) -0.0046(11) -0.0049(11)
C10 0.0261(16) 0.0241(18) 0.0170(15) 0.0098(13) -0.0046(12) -0.0112(14)
C11 0.0271(16) 0.0154(16) 0.0224(16) 0.0066(13) -0.0117(13) -0.0074(13)
C12 0.0127(14) 0.0236(18) 0.0343(18) -0.0049(14) 0.0014(13) -0.0015(13)
C13 0.0187(14) 0.0144(15) 0.0119(13) 0.0000(11) -0.0033(11) -0.0076(12)
C15 0.0249(15) 0.0293(18) 0.0100(13) -0.0001(12) 0.0010(12) -0.0161(14)
C16 0.0260(16) 0.0262(18) 0.0201(16) 0.0073(13) -0.0101(13) -0.0082(14)
C17 0.0140(14) 0.0184(17) 0.0265(16) -0.0023(13) -0.0008(12) -0.0068(12)
C18 0.0077(13) 0.0193(17) 0.0258(16) 0.0059(13) -0.0011(12) -0.0030(12)
C19 0.0114(13) 0.0200(17) 0.0143(14) 0.0010(12) -0.0018(11) -0.0044(12)
C20 0.0094(13) 0.0170(16) 0.0144(14) 0.0017(12) -0.0008(11) -0.0019(11)
C21 0.0097(13) 0.0229(17) 0.0137(14) 0.0000(12) -0.0009(11) -0.0036(12)
C104 0.0181(15) 0.038(2) 0.0177(15) -0.0067(14) 0.0005(12) -0.0116(14)
N1 0.0141(11) 0.0147(13) 0.0204(13) 0.0027(10) -0.0049(10) -0.0043(10)
N2 0.0151(12) 0.0122(13) 0.0232(13) -0.0006(10) -0.0021(10) -0.0037(10)
N3 0.0148(12) 0.0200(14) 0.0137(12) 0.0029(10) -0.0059(10) -0.0048(10)
N4 0.0180(12) 0.0153(13) 0.0109(11) 0.0032(10) -0.0043(9) -0.0063(10)
N5 0.0138(11) 0.0172(14) 0.0184(12) 0.0034(10) -0.0036(10) -0.0045(10)
N6 0.0155(12) 0.0134(13) 0.0196(13) 0.0014(10) -0.0042(10) -0.0032(10)
N7 0.0168(12) 0.0283(15) 0.0146(12) -0.0011(11) -0.0051(10) -0.0055(11)
N8 0.0193(12) 0.0176(13) 0.0117(11) 0.0021(10) -0.0036(9) -0.0087(10)
O1 0.0356(13) 0.0233(13) 0.0363(13) -0.0043(11) -0.0063(11) -0.0141(11)
O2 0.0192(11) 0.0219(12) 0.0338(13) 0.0129(10) -0.0061(9) -0.0064(9)
O3 0.0208(11) 0.0222(12) 0.0192(11) 0.0012(9) -0.0074(9) -0.0045(9)
O4 0.0235(11) 0.0156(12) 0.0230(11) 0.0037(9) -0.0070(9) -0.0042(9)
O5 0.0164(10) 0.0292(13) 0.0193(11) -0.0024(9) -0.0073(8) -0.0020(9)
O6 0.0373(14) 0.0289(15) 0.0330(14) 0.0104(11) -0.0058(11) -0.0164(12)
O7 0.0486(16) 0.0433(18) 0.0307(14) -0.0048(12) -0.0026(12) -0.0269(14)
O8 0.0375(14) 0.0243(14) 0.0349(14) -0.0050(12) -0.0148(12) -0.0030(11)
O9 0.0407(14) 0.0407(17) 0.0256(13) 0.0129(11) -0.0076(12) -0.0189(13)
Pt1 0.01447(6) 0.01306(7) 0.01005(6) 0.00226(4) -0.00234(4) -0.00542(4)
S1 0.0296(4) 0.0159(4) 0.0153(3) 0.0028(3) -0.0087(3) -0.0115(3)
S2 0.0156(3) 0.0178(4) 0.0131(3) 0.0044(3) -0.0042(3) -0.0067(3)
S3 0.0256(4) 0.0155(4) 0.0130(3) 0.0034(3) -0.0070(3) -0.0103(3)
S4 0.0150(3) 0.0188(4) 0.0119(3) 0.0033(3) -0.0033(3) -0.0067(3)

loop_
_atom_type_symbol
_atom_type_description
_atom_type_scat_dispersion_real
_atom_type_scat_dispersion_imag
_atom_type_scat_source
C C 0.0033 0.0016 'International Tables Vol C Tables 4.2.6.8 and 6.1.1.4'
N N 0.0061 0.0033 'International Tables Vol C Tables 4.2.6.8 and 6.1.1.4'
O O 0.0106 0.0060 'International Tables Vol C Tables 4.2.6.8 and 6.1.1.4'
Pt Pt -1.7033 8.3905 'International Tables Vol C Tables 4.2.6.8 and 6.1.1.4'
S S 0.1246 0.1234 'International Tables Vol C Tables 4.2.6.8 and 6.1.1.4'
H H 0.0000 0.0000 'International Tables Vol C Tables 4.2.6.8 and 6.1.1.4'

loop_
_geom_angle_atom_site_label_1
_geom_angle_atom_site_label_2
_geom_angle_atom_site_label_3
_geom_angle
_geom_angle_site_symmetry_1
_geom_angle_site_symmetry_3
_geom_angle_publ_flag
N1 C1 N2 106.4(2) . . ?
N1 C1 S1 124.4(2) . . ?
N2 C1 S1 129.1(2) . . ?
C3 C2 N1 107.0(3) . . ?
C2 C3 N2 107.0(3) . . ?
N3 C5 N4 106.7(2) . . ?
N3 C5 S2 130.4(2) . . ?
N4 C5 S2 122.9(2) . . ?
C7 C6 N3 107.0(2) . . ?
C6 C7 N4 107.2(2) . . ?
N5 C9 N6 106.8(2) . . ?
N5 C9 S3 125.3(2) . . ?
N6 C9 S3 127.9(2) . . ?
C11 C10 N5 106.6(3) . . ?
C10 C11 N6 107.2(3) . . ?
N7 C13 N8 106.5(2) . . ?
N7 C13 S4 129.8(2) . . ?
N8 C13 S4 123.7(2) . . ?
C104 C15 N8 107.2(2) . . ?
O1 C17 C18 127.0(3) . . ?
O1 C17 C21 126.0(3) . . ?
C18 C17 C21 106.9(3) . . ?
O2 C18 C17 126.7(3) . . ?
O2 C18 C19 125.2(3) . . ?
C17 C18 C19 108.1(2) . . ?
O3 C19 C20 125.5(3) . . ?
O3 C19 C18 125.6(3) . . ?
C20 C19 C18 108.8(2) . . ?
O4 C20 C19 127.9(3) . . ?
O4 C20 C21 125.2(3) . . ?
C19 C20 C21 106.9(3) . . ?
O5 C21 C20 125.2(3) . . ?
O5 C21 C17 126.1(3) . . ?
C20 C21 C17 108.7(2) . . ?
C15 C104 N7 106.9(3) . . ?
C1 N1 C2 110.1(2) . . ?
C1 N2 C3 109.5(2) . . ?
C1 N2 C4 125.2(3) . . ?
C3 N2 C4 125.3(2) . . ?
C5 N3 C6 109.9(2) . . ?
C5 N4 C7 109.2(2) . . ?
C5 N4 C8 125.1(2) . . ?
C7 N4 C8 125.6(2) . . ?
C9 N5 C10 110.1(2) . . ?
C9 N6 C11 109.2(2) . . ?
C9 N6 C12 125.5(2) . . ?
C11 N6 C12 125.1(2) . . ?
C13 N7 C104 110.1(2) . . ?
C13 N8 C15 109.3(2) . . ?
C13 N8 C16 124.2(2) . . ?
C15 N8 C16 126.4(2) . . ?
S2 Pt1 S4 177.14(2) . . ?
S2 Pt1 S1 97.46(3) . . ?
S4 Pt1 S1 83.99(3) . . ?
S2 Pt1 S3 83.67(3) . . ?
S4 Pt1 S3 94.99(3) . . ?
S1 Pt1 S3 177.19(2) . . ?
C1 S1 Pt1 110.17(10) . . ?
C5 S2 Pt1 106.45(9) . . ?
C9 S3 Pt1 106.80(10) . . ?
C13 S4 Pt1 105.77(10) . . ?

loop_
_geom_bond_atom_site_label_1
_geom_bond_atom_site_label_2
_geom_bond_distance
_geom_bond_site_symmetry_2
_geom_bond_publ_flag
C1 N1 1.341(3) . ?
C1 N2 1.343(3) . ?
C1 S1 1.727(3) . ?
C2 C3 1.347(4) . ?
C2 N1 1.368(4) . ?
C3 N2 1.377(4) . ?
C4 N2 1.466(4) . ?
C5 N3 1.338(3) . ?
C5 N4 1.351(3) . ?
C5 S2 1.721(3) . ?
C6 C7 1.345(4) . ?
C6 N3 1.382(4) . ?
C7 N4 1.384(3) . ?
C8 N4 1.463(3) . ?
C9 N5 1.337(3) . ?
C9 N6 1.340(3) . ?
C9 S3 1.734(3) . ?
C10 C11 1.351(4) . ?
C10 N5 1.368(4) . ?
C11 N6 1.376(4) . ?
C12 N6 1.461(3) . ?
C13 N7 1.342(3) . ?
C13 N8 1.345(3) . ?
C13 S4 1.710(3) . ?
C15 C104 1.343(4) . ?
C15 N8 1.387(3) . ?
C16 N8 1.461(4) . ?
C17 O1 1.241(4) . ?
C17 C18 1.463(4) . ?
C17 C21 1.473(4) . ?
C18 O2 1.250(3) . ?
C18 C19 1.464(4) . ?
C19 O3 1.256(3) . ?
C19 C20 1.457(4) . ?
C20 O4 1.241(3) . ?
C20 C21 1.473(4) . ?
C21 O5 1.249(3) . ?
C104 N7 1.378(4) . ?
Pt1 S2 2.3181(7) . ?
Pt1 S4 2.3195(7) . ?
Pt1 S1 2.3231(7) . ?
Pt1 S3 2.3254(7) . ?

loop_
_geom_hbond_atom_site_label_D
_geom_hbond_atom_site_label_H
_geom_hbond_atom_site_label_A
_geom_hbond_distance_DH
_geom_hbond_distance_HA
_geom_hbond_distance_DA
_geom_hbond_angle_DHA
_geom_hbond_site_symmetry_A
N1 H1 O2 0.88 1.91 2.759(3) 162.0 .
N1 H1 O6 0.88 2.61 3.189(3) 124.6 .
N3 H3A O3 0.88 1.93 2.777(3) 160.2 .
O6 H98 O2 0.78(4) 2.03(4) 2.744(3) 152(4) .
O7 H97 O1 0.82(4) 2.11(4) 2.893(3) 160(4) .
N5 H5 O5 0.88 1.99 2.807(3) 154.1 1_655
N7 H7A O5 0.88 2.30 2.782(3) 114.8 1_655
O8 H94 O3 0.76(4) 2.06(4) 2.817(3) 172(4) 1_655
O9 H93 O4 0.78(4) 2.08(4) 2.850(3) 170(4) 1_655
O6 H99 O8 0.78(4) 2.00(4) 2.763(4) 164(4) 1_445
O7 H96 O9 0.79(4) 2.01(4) 2.778(4) 166(4) 1_445
O8 H95 O6 0.76(4) 1.99(4) 2.742(4) 172(5) 2_666
O9 H92 O7 0.78(4) 2.15(4) 2.836(4) 148(4) 2_665
